data_7008731
loop_
_publ_author_name
'Yoon, Il'
'Seo, Joobeom'
'Lee, Ji-Eun'
'Song, Mi Ryoung'
'Lee, So Young'
'Choi, Kyu Seong'
'Jung, Ok-Sang'
'Park, Ki-Min'
'Lee, Shim Sung'

_publ_section_title
;
 Donor effect on supramolecular structures of silver(I) perchlorate
 complexes of macrocycles with O2S2X (X=S, O and NH) donor sets.
;
_journal_issue 14
_journal_name_full 'Dalton transactions (Cambridge, England : 2003)'
_journal_page_first 2352
_journal_page_last 2354
_journal_paper_doi 10.1039/b506438d
_journal_year 2005
_chemical_formula_sum 'C84 H106 Ag4 Cl4 N6 O24 S8'
_chemical_formula_weight 2413.51
_chemical_name_systematic
;
?
;
_space_group_IT_number 2
_symmetry_cell_setting triclinic
_symmetry_space_group_name_Hall '-P 1'
_symmetry_space_group_name_H-M 'P -1'
_atom_sites_solution_hydrogens geom
_atom_sites_solution_primary direct
_atom_sites_solution_secondary difmap
_audit_creation_method SHELXTL
_cell_angle_alpha 85.7870(10)
_cell_angle_beta 75.2830(10)
_cell_angle_gamma 82.8980(10)
_cell_formula_units_Z 1
_cell_length_a 11.5691(8)
_cell_length_b 13.3821(10)
_cell_length_c 16.2842(12)
_cell_measurement_reflns_used 9269
_cell_measurement_temperature 173(2)
_cell_measurement_theta_max 28.31
_cell_measurement_theta_min 2.26
_cell_volume 2417.4(3)
_computing_cell_refinement 'Bruker SMART'
_computing_data_collection 'Bruker SMART'
_computing_data_reduction 'Bruker SAINT'
_computing_molecular_graphics 'Bruker SHELXTL'
_computing_publication_material 'Bruker SHELXTL'
_computing_structure_refinement 'Bruker SHELXTL'
_computing_structure_solution 'Bruker SHELXTL'
_diffrn_ambient_temperature 173(2)
_diffrn_measured_fraction_theta_full 0.941
_diffrn_measured_fraction_theta_max 0.941
_diffrn_measurement_device_type 'CCD area detector'
_diffrn_measurement_method 'phi and omega scans'
_diffrn_radiation_monochromator graphite
_diffrn_radiation_source 'fine-focus sealed tube'
_diffrn_radiation_type MoK\a
_diffrn_radiation_wavelength 0.71073
_diffrn_reflns_av_R_equivalents 0.0612
_diffrn_reflns_av_sigmaI/netI 0.0694
_diffrn_reflns_limit_h_max 15
_diffrn_reflns_limit_h_min -15
_diffrn_reflns_limit_k_max 17
_diffrn_reflns_limit_k_min -17
_diffrn_reflns_limit_l_max 21
_diffrn_reflns_limit_l_min -21
_diffrn_reflns_number 29151
_diffrn_reflns_theta_full 28.32
_diffrn_reflns_theta_max 28.32
_diffrn_reflns_theta_min 1.29
_exptl_absorpt_coefficient_mu 1.156
_exptl_absorpt_correction_type none
_exptl_crystal_colour colorless
_exptl_crystal_density_diffrn 1.658
_exptl_crystal_density_method 'not measured'
_exptl_crystal_description block
_exptl_crystal_F_000 1228
_exptl_crystal_size_max 0.50
_exptl_crystal_size_mid 0.30
_exptl_crystal_size_min 0.20
_refine_diff_density_max 0.865
_refine_diff_density_min -1.294
_refine_diff_density_rms 0.162
_refine_ls_extinction_method none
_refine_ls_goodness_of_fit_ref 1.042
_refine_ls_hydrogen_treatment constr
_refine_ls_matrix_type full
_refine_ls_number_parameters 605
_refine_ls_number_reflns 11330
_refine_ls_number_restraints 10
_refine_ls_restrained_S_all 1.042
_refine_ls_R_factor_all 0.0739
_refine_ls_R_factor_gt 0.0444
_refine_ls_shift/su_max 0.001
_refine_ls_shift/su_mean 0.000
_refine_ls_structure_factor_coef Fsqd
_refine_ls_weighting_details 'calc w=1/[\s^2^(Fo^2^)+(0.0645P)^2^+0.8548P] where P=(Fo^2^+2Fc^2^)/3'
_refine_ls_weighting_scheme calc
_refine_ls_wR_factor_gt 0.1111
_refine_ls_wR_factor_ref 0.1282
_reflns_number_gt 8071
_reflns_number_total 11330
_reflns_threshold_expression >2sigma(I)
_cod_data_source_file b506438d.txt
_cod_data_source_block 3
_cod_depositor_comments
;
The following automatic conversions were performed:
'_symmetry_cell_setting' value 'Triclinic' changed to 'triclinic'
according to '/home/saulius/struct/CIF-dictionaries/cif_core.dic'
dictionary named 'cif_core.dic' version 2.4.1 from 2010-06-29.

Automatic conversion script
Id: cif_fix_enum 1527 2010-12-29 10:47:43Z saulius 
;
_cod_original_sg_symbol_H-M P-1
_cod_database_code 7008731

loop_
_symmetry_equiv_pos_as_xyz
'x, y, z'
'-x, -y, -z'

loop_
_atom_site_label
_atom_site_type_symbol
_atom_site_fract_x
_atom_site_fract_y
_atom_site_fract_z
_atom_site_U_iso_or_equiv
_atom_site_adp_type
_atom_site_occupancy
_atom_site_symmetry_multiplicity
_atom_site_calc_flag
_atom_site_refinement_flags
_atom_site_disorder_assembly
_atom_site_disorder_group
Ag1 Ag 0.85750(3) 0.87504(3) 0.38415(2) 0.02558(10) Uani 1 1 d . . .
Ag2 Ag 0.46859(3) 0.87501(3) 0.33892(2) 0.02374(10) Uani 1 1 d . . .
Cl2 Cl 1.14439(10) 1.08633(9) 0.29790(7) 0.0271(2) Uani 1 1 d . . .
Cl1 Cl 0.77908(10) 1.08945(8) 0.50416(7) 0.0272(2) Uani 1 1 d . . .
S1 S 1.02399(10) 0.72887(8) 0.33836(7) 0.0230(2) Uani 1 1 d . . .
S2 S 0.59987(9) 0.75697(8) 0.41157(7) 0.0201(2) Uani 1 1 d . . .
S3 S 0.39493(9) 0.80788(9) 0.21915(7) 0.0234(2) Uani 1 1 d . . .
S4 S 0.75511(9) 0.93199(8) 0.26606(7) 0.0212(2) Uani 1 1 d . . .
O1 O 0.9182(3) 0.4748(2) 0.3787(2) 0.0259(7) Uani 1 1 d . . .
O2 O 0.6675(3) 0.4988(2) 0.3791(2) 0.0284(7) Uani 1 1 d . . .
O3 O 0.6339(3) 0.8268(3) 0.0122(2) 0.0336(8) Uani 1 1 d . . .
O5 O 0.8324(3) 1.1360(2) 0.5688(2) 0.0315(8) Uani 1 1 d . . .
O4 O 0.8151(3) 0.9249(3) 0.0480(2) 0.0300(7) Uani 1 1 d . . .
O9 O 1.0676(2) 1.1227(2) 0.23140(17) 0.0182(6) Uani 1 1 d . . .
O10 O 1.0601(3) 1.1297(2) 0.38200(19) 0.0280(7) Uani 1 1 d . . .
O8 O 0.7374(3) 1.1898(2) 0.45702(19) 0.0226(6) Uani 1 1 d . . .
O11 O 1.1527(3) 0.9739(2) 0.3003(2) 0.0305(7) Uani 1 1 d . . .
O12 O 1.2547(3) 1.1375(2) 0.27096(19) 0.0244(7) Uani 1 1 d . . .
O7 O 0.6696(3) 1.0393(2) 0.5433(2) 0.0300(7) Uani 1 1 d . . .
O6 O 0.8747(3) 1.0348(2) 0.4376(2) 0.0287(7) Uani 1 1 d . . .
N1 N 0.8087(3) 0.7712(3) 0.5104(2) 0.0231(8) Uani 1 1 d . . .
H1 H 0.8487 0.7936 0.5471 0.028 Uiso 1 1 calc R . .
N2 N 0.4898(3) 1.0196(3) 0.2456(2) 0.0220(8) Uani 1 1 d . . .
H2 H 0.4150 1.0575 0.2569 0.026 Uiso 1 1 calc R . .
C1 C 0.8400(4) 0.3966(3) 0.4001(3) 0.0249(9) Uani 1 1 d . . .
H1A H 0.8005 0.3970 0.4617 0.030 Uiso 1 1 calc R . .
H1B H 0.8882 0.3304 0.3884 0.030 Uiso 1 1 calc R . .
C2 C 1.0064(4) 0.4665(3) 0.3035(3) 0.0208(9) Uani 1 1 d . . .
C3 C 1.0771(4) 0.3767(3) 0.2810(3) 0.0269(10) Uani 1 1 d . . .
H3A H 1.0631 0.3174 0.3162 0.032 Uiso 1 1 calc R . .
C4 C 1.1680(4) 0.3737(4) 0.2074(3) 0.0305(11) Uani 1 1 d . . .
H4A H 1.2162 0.3120 0.1918 0.037 Uiso 1 1 calc R . .
C5 C 1.1896(4) 0.4593(4) 0.1563(3) 0.0313(11) Uani 1 1 d . . .
H5B H 1.2522 0.4568 0.1056 0.038 Uiso 1 1 calc R . .
C6 C 1.1189(4) 0.5499(4) 0.1796(3) 0.0277(10) Uani 1 1 d . . .
H6A H 1.1341 0.6090 0.1443 0.033 Uiso 1 1 calc R . .
C7 C 1.0271(4) 0.5552(3) 0.2531(3) 0.0220(9) Uani 1 1 d . . .
C8 C 0.9532(4) 0.6545(3) 0.2791(3) 0.0225(9) Uani 1 1 d . . .
H8B H 0.8731 0.6410 0.3147 0.027 Uiso 1 1 calc R . .
H8C H 0.9412 0.6941 0.2276 0.027 Uiso 1 1 calc R . .
C9 C 0.9963(4) 0.6659(3) 0.4422(3) 0.0271(10) Uani 1 1 d . . .
H9B H 1.0303 0.5944 0.4357 0.032 Uiso 1 1 calc R . .
H9C H 1.0403 0.6967 0.4769 0.032 Uiso 1 1 calc R . .
C10 C 0.8644(4) 0.6689(3) 0.4911(3) 0.0262(10) Uani 1 1 d . . .
H10B H 0.8194 0.6382 0.4570 0.031 Uiso 1 1 calc R . .
H10C H 0.8588 0.6280 0.5448 0.031 Uiso 1 1 calc R . .
C11 C 0.6810(4) 0.7754(4) 0.5582(3) 0.0289(10) Uani 1 1 d . . .
H11B H 0.6692 0.8143 0.6096 0.035 Uiso 1 1 calc R . .
H11C H 0.6613 0.7061 0.5769 0.035 Uiso 1 1 calc R . .
C12 C 0.5954(4) 0.8235(4) 0.5061(3) 0.0246(10) Uani 1 1 d . . .
H12B H 0.6144 0.8932 0.4886 0.030 Uiso 1 1 calc R . .
H12C H 0.5124 0.8277 0.5427 0.030 Uiso 1 1 calc R . .
C13 C 0.5123(4) 0.6543(3) 0.4612(3) 0.0221(9) Uani 1 1 d . . .
H13A H 0.5593 0.6085 0.4944 0.027 Uiso 1 1 calc R . .
H13B H 0.4377 0.6824 0.5011 0.027 Uiso 1 1 calc R . .
C14 C 0.4800(4) 0.5949(3) 0.3965(3) 0.0200(9) Uani 1 1 d . . .
C15 C 0.3692(4) 0.6161(4) 0.3769(3) 0.0255(10) Uani 1 1 d . . .
H15A H 0.3152 0.6712 0.4021 0.031 Uiso 1 1 calc R . .
C16 C 0.3357(4) 0.5584(4) 0.3211(3) 0.0291(10) Uani 1 1 d . . .
H16A H 0.2592 0.5733 0.3089 0.035 Uiso 1 1 calc R . .
C17 C 0.4147(4) 0.4793(4) 0.2837(3) 0.0300(10) Uani 1 1 d . . .
H17A H 0.3919 0.4393 0.2459 0.036 Uiso 1 1 calc R . .
C18 C 0.5270(4) 0.4574(4) 0.3005(3) 0.0291(10) Uani 1 1 d . . .
H18A H 0.5811 0.4033 0.2738 0.035 Uiso 1 1 calc R . .
C19 C 0.5601(4) 0.5152(3) 0.3567(3) 0.0216(9) Uani 1 1 d . . .
C20 C 0.7449(4) 0.4098(3) 0.3504(3) 0.0229(9) Uani 1 1 d . . .
H20A H 0.7824 0.4171 0.2887 0.028 Uiso 1 1 calc R . .
H20B H 0.6987 0.3506 0.3606 0.028 Uiso 1 1 calc R . .
C21 C 0.7390(4) 0.8433(4) -0.0540(3) 0.0287(10) Uani 1 1 d . . .
H21A H 0.7176 0.8557 -0.1093 0.034 Uiso 1 1 calc R . .
H21B H 0.7989 0.7831 -0.0580 0.034 Uiso 1 1 calc R . .
C22 C 0.5638(4) 0.7558(3) 0.0015(3) 0.0233(9) Uani 1 1 d . . .
C23 C 0.5442(4) 0.7371(4) -0.0767(3) 0.0273(10) Uani 1 1 d . . .
H23A H 0.5842 0.7715 -0.1271 0.033 Uiso 1 1 calc R . .
C24 C 0.4663(4) 0.6685(4) -0.0806(3) 0.0315(11) Uani 1 1 d . . .
H24A H 0.4505 0.6576 -0.1336 0.038 Uiso 1 1 calc R . .
C25 C 0.4110(4) 0.6153(4) -0.0081(3) 0.0340(11) Uani 1 1 d . . .
H25A H 0.3591 0.5668 -0.0114 0.041 Uiso 1 1 calc R . .
C26 C 0.4321(4) 0.6333(4) 0.0692(3) 0.0290(10) Uani 1 1 d . . .
H26A H 0.3938 0.5967 0.1188 0.035 Uiso 1 1 calc R . .
C27 C 0.5079(4) 0.7036(3) 0.0759(3) 0.0227(9) Uani 1 1 d . . .
C28 C 0.5232(4) 0.7257(3) 0.1616(3) 0.0246(9) Uani 1 1 d . . .
H28A H 0.5976 0.7585 0.1541 0.030 Uiso 1 1 calc R . .
H28B H 0.5316 0.6617 0.1952 0.030 Uiso 1 1 calc R . .
C29 C 0.4096(4) 0.9221(3) 0.1526(3) 0.0238(9) Uani 1 1 d . . .
H29A H 0.4233 0.9041 0.0928 0.029 Uiso 1 1 calc R . .
H29B H 0.3323 0.9658 0.1673 0.029 Uiso 1 1 calc R . .
C30 C 0.5103(4) 0.9832(3) 0.1591(3) 0.0245(9) Uani 1 1 d . . .
H30A H 0.5883 0.9406 0.1445 0.029 Uiso 1 1 calc R . .
H30B H 0.5142 1.0415 0.1178 0.029 Uiso 1 1 calc R . .
C31 C 0.5769(4) 1.0883(3) 0.2525(3) 0.0251(10) Uani 1 1 d . . .
H31A H 0.5324 1.1517 0.2769 0.030 Uiso 1 1 calc R . .
H31B H 0.6254 1.1051 0.1949 0.030 Uiso 1 1 calc R . .
C32 C 0.6602(4) 1.0447(3) 0.3069(3) 0.0247(9) Uani 1 1 d . . .
H32A H 0.6116 1.0286 0.3647 0.030 Uiso 1 1 calc R . .
H32B H 0.7121 1.0965 0.3117 0.030 Uiso 1 1 calc R . .
C33 C 0.8709(4) 0.9909(3) 0.1862(3) 0.0243(9) Uani 1 1 d . . .
H33A H 0.8321 1.0410 0.1510 0.029 Uiso 1 1 calc R . .
H33B H 0.9179 1.0271 0.2151 0.029 Uiso 1 1 calc R . .
C34 C 0.9551(4) 0.9146(3) 0.1293(3) 0.0224(9) Uani 1 1 d . . .
C35 C 1.0654(4) 0.8751(4) 0.1455(3) 0.0282(10) Uani 1 1 d . . .
H35A H 1.0842 0.8906 0.1963 0.034 Uiso 1 1 calc R . .
C36 C 1.1473(4) 0.8134(4) 0.0881(3) 0.0346(12) Uani 1 1 d . . .
H36A H 1.2222 0.7871 0.0993 0.042 Uiso 1 1 calc R . .
C37 C 1.1195(4) 0.7906(4) 0.0148(3) 0.0364(12) Uani 1 1 d . . .
H37A H 1.1765 0.7495 -0.0250 0.044 Uiso 1 1 calc R . .
C38 C 1.0100(4) 0.8263(4) -0.0020(3) 0.0318(11) Uani 1 1 d . . .
H38A H 0.9915 0.8097 -0.0526 0.038 Uiso 1 1 calc R . .
C39 C 0.9273(4) 0.8870(3) 0.0565(3) 0.0236(9) Uani 1 1 d . . .
C40 C 0.7901(4) 0.9317(4) -0.0338(3) 0.0311(11) Uani 1 1 d . . .
H40A H 0.8655 0.9408 -0.0774 0.037 Uiso 1 1 calc R . .
H40B H 0.7330 0.9925 -0.0372 0.037 Uiso 1 1 calc R . .
N3 N 0.797(3) 0.4299(15) 0.1260(16) 0.090(8) Uani 0.54(6) 1 d PD A 1
C44 C 0.875(3) 0.6017(13) 0.0584(17) 0.064(6) Uani 0.54(6) 1 d PD A 1
H44A H 0.9538 0.6109 0.0676 0.077 Uiso 0.54(6) 1 calc PR A 1
H44B H 0.8154 0.6556 0.0851 0.077 Uiso 0.54(6) 1 calc PR A 1
H44C H 0.8807 0.6040 -0.0027 0.077 Uiso 0.54(6) 1 calc PR A 1
N3' N 0.843(5) 0.4167(9) 0.110(2) 0.092(11) Uani 0.46(6) 1 d PD A 2
C44' C 0.841(4) 0.6140(7) 0.090(4) 0.084(10) Uani 0.46(6) 1 d PD A 2
H44D H 0.7967 0.6434 0.1441 0.101 Uiso 0.46(6) 1 calc PR A 2
H44E H 0.8043 0.6426 0.0447 0.101 Uiso 0.46(6) 1 calc PR A 2
H44F H 0.9249 0.6293 0.0773 0.101 Uiso 0.46(6) 1 calc PR A 2
C43 C 0.8382(8) 0.4997(6) 0.0977(5) 0.069(2) Uani 1 1 d D . .

loop_
_atom_site_aniso_label
_atom_site_aniso_U_11
_atom_site_aniso_U_22
_atom_site_aniso_U_33
_atom_site_aniso_U_23
_atom_site_aniso_U_13
_atom_site_aniso_U_12
Ag1 0.02949(19) 0.01959(17) 0.02708(19) -0.00125(14) -0.00909(14) 0.00409(13)
Ag2 0.02402(18) 0.02898(19) 0.01782(17) 0.00130(13) -0.00539(13) -0.00226(14)
Cl2 0.0259(6) 0.0308(6) 0.0247(5) -0.0059(5) -0.0058(4) -0.0018(4)
Cl1 0.0292(6) 0.0234(6) 0.0276(6) -0.0040(4) -0.0037(5) -0.0028(4)
S1 0.0216(5) 0.0179(5) 0.0307(6) -0.0032(4) -0.0093(4) 0.0007(4)
S2 0.0197(5) 0.0217(5) 0.0189(5) -0.0026(4) -0.0051(4) -0.0010(4)
S3 0.0199(5) 0.0311(6) 0.0184(5) -0.0027(4) -0.0038(4) -0.0011(4)
S4 0.0204(5) 0.0236(5) 0.0206(5) -0.0008(4) -0.0070(4) -0.0020(4)
O1 0.0227(16) 0.0255(17) 0.0283(17) -0.0025(13) -0.0034(13) -0.0036(13)
O2 0.0265(17) 0.0251(17) 0.0367(19) -0.0109(14) -0.0156(14) 0.0066(13)
O3 0.0314(18) 0.044(2) 0.0234(17) -0.0107(15) 0.0048(14) -0.0167(16)
O5 0.042(2) 0.0291(18) 0.0269(17) -0.0087(14) -0.0069(15) -0.0148(15)
O4 0.0193(16) 0.048(2) 0.0255(17) -0.0058(15) -0.0096(13) -0.0014(14)
O9 0.0152(14) 0.0261(16) 0.0180(14) -0.0001(12) -0.0122(11) -0.0038(12)
O10 0.0243(16) 0.0336(18) 0.0228(16) -0.0145(14) 0.0055(13) -0.0070(14)
O8 0.0271(16) 0.0112(14) 0.0277(16) 0.0053(12) -0.0076(13) 0.0033(12)
O11 0.041(2) 0.0205(17) 0.0294(18) -0.0089(14) -0.0053(15) -0.0033(14)
O12 0.0174(15) 0.0289(17) 0.0261(16) -0.0031(13) -0.0035(12) -0.0018(13)
O7 0.0234(16) 0.0299(18) 0.0328(18) -0.0103(15) 0.0052(14) -0.0082(14)
O6 0.0201(16) 0.0293(18) 0.0330(18) -0.0138(14) 0.0039(13) -0.0032(13)
N1 0.026(2) 0.024(2) 0.0231(19) -0.0047(15) -0.0118(16) -0.0036(15)
N2 0.0181(18) 0.0234(19) 0.0231(19) -0.0023(15) -0.0063(15) 0.0063(14)
C1 0.021(2) 0.025(2) 0.027(2) 0.0059(19) -0.0046(18) -0.0023(18)
C2 0.017(2) 0.021(2) 0.023(2) -0.0035(17) -0.0038(17) -0.0022(17)
C3 0.027(2) 0.020(2) 0.033(3) -0.0027(19) -0.006(2) -0.0023(18)
C4 0.032(3) 0.025(2) 0.033(3) -0.011(2) -0.005(2) 0.001(2)
C5 0.029(3) 0.034(3) 0.026(2) -0.010(2) 0.005(2) -0.006(2)
C6 0.029(2) 0.027(2) 0.030(2) 0.001(2) -0.009(2) -0.0085(19)
C7 0.022(2) 0.023(2) 0.023(2) -0.0042(18) -0.0104(18) -0.0006(17)
C8 0.024(2) 0.020(2) 0.026(2) -0.0021(18) -0.0124(18) 0.0019(17)
C9 0.031(2) 0.023(2) 0.031(3) 0.0011(19) -0.018(2) -0.0003(19)
C10 0.031(2) 0.024(2) 0.025(2) -0.0009(19) -0.0119(19) 0.0000(19)
C11 0.034(3) 0.033(3) 0.021(2) -0.009(2) -0.009(2) -0.003(2)
C12 0.022(2) 0.029(2) 0.025(2) -0.0104(19) -0.0069(18) 0.0005(18)
C13 0.027(2) 0.020(2) 0.017(2) 0.0001(17) -0.0012(17) -0.0041(17)
C14 0.022(2) 0.021(2) 0.017(2) 0.0026(17) -0.0038(17) -0.0051(17)
C15 0.022(2) 0.029(2) 0.023(2) -0.0004(19) -0.0015(18) -0.0020(18)
C16 0.021(2) 0.036(3) 0.033(3) 0.001(2) -0.012(2) -0.0032(19)
C17 0.034(3) 0.033(3) 0.027(2) -0.005(2) -0.012(2) -0.008(2)
C18 0.028(2) 0.027(2) 0.031(3) -0.006(2) -0.007(2) -0.001(2)
C19 0.021(2) 0.021(2) 0.023(2) -0.0016(17) -0.0079(17) 0.0005(17)
C20 0.021(2) 0.020(2) 0.027(2) -0.0015(18) -0.0069(18) 0.0009(17)
C21 0.025(2) 0.039(3) 0.020(2) -0.002(2) -0.0020(18) -0.008(2)
C22 0.021(2) 0.024(2) 0.026(2) -0.0091(18) -0.0046(18) -0.0021(17)
C23 0.028(2) 0.031(3) 0.020(2) -0.0053(19) -0.0011(18) 0.0013(19)
C24 0.029(2) 0.039(3) 0.029(3) -0.017(2) -0.011(2) 0.003(2)
C25 0.030(3) 0.037(3) 0.036(3) -0.012(2) -0.007(2) -0.006(2)
C26 0.028(2) 0.027(2) 0.031(3) -0.001(2) -0.004(2) -0.0046(19)
C27 0.021(2) 0.023(2) 0.023(2) -0.0046(18) -0.0056(17) 0.0022(17)
C28 0.023(2) 0.025(2) 0.025(2) 0.0016(19) -0.0067(18) -0.0010(18)
C29 0.025(2) 0.029(2) 0.017(2) -0.0031(18) -0.0081(17) 0.0086(18)
C30 0.025(2) 0.027(2) 0.018(2) 0.0011(18) -0.0031(18) 0.0021(18)
C31 0.025(2) 0.020(2) 0.029(2) -0.0010(18) -0.0074(19) 0.0035(18)
C32 0.025(2) 0.024(2) 0.025(2) -0.0062(19) -0.0063(18) -0.0001(18)
C33 0.023(2) 0.024(2) 0.027(2) -0.0010(19) -0.0040(18) -0.0092(18)
C34 0.021(2) 0.022(2) 0.024(2) 0.0010(18) -0.0038(18) -0.0079(17)
C35 0.026(2) 0.028(2) 0.035(3) 0.002(2) -0.013(2) -0.0096(19)
C36 0.024(2) 0.029(3) 0.053(3) 0.005(2) -0.015(2) -0.003(2)
C37 0.026(3) 0.034(3) 0.043(3) -0.013(2) 0.004(2) -0.001(2)
C38 0.029(3) 0.038(3) 0.029(3) -0.008(2) -0.005(2) -0.010(2)
C39 0.020(2) 0.026(2) 0.025(2) -0.0009(18) -0.0049(18) -0.0019(18)
C40 0.034(3) 0.037(3) 0.025(2) 0.006(2) -0.013(2) -0.006(2)
N3 0.077(14) 0.16(2) 0.034(9) 0.009(9) -0.005(9) -0.050(10)
C44 0.067(14) 0.073(12) 0.061(12) -0.018(9) -0.026(10) -0.003(9)
N3' 0.15(3) 0.064(12) 0.059(13) -0.008(9) 0.002(16) -0.068(13)
C44' 0.08(2) 0.076(15) 0.10(2) 0.009(13) -0.048(18) 0.019(12)
C43 0.069(5) 0.104(8) 0.041(4) -0.010(4) -0.015(4) -0.026(5)

loop_
_atom_type_symbol
_atom_type_description
_atom_type_scat_dispersion_real
_atom_type_scat_dispersion_imag
_atom_type_scat_source
C C 0.0033 0.0016 'International Tables Vol C Tables 4.2.6.8 and 6.1.1.4'
H H 0.0000 0.0000 'International Tables Vol C Tables 4.2.6.8 and 6.1.1.4'
N N 0.0061 0.0033 'International Tables Vol C Tables 4.2.6.8 and 6.1.1.4'
O O 0.0106 0.0060 'International Tables Vol C Tables 4.2.6.8 and 6.1.1.4'
S S 0.1246 0.1234 'International Tables Vol C Tables 4.2.6.8 and 6.1.1.4'
Cl Cl 0.1484 0.1585 'International Tables Vol C Tables 4.2.6.8 and 6.1.1.4'
Ag Ag -0.8971 1.1015 'International Tables Vol C Tables 4.2.6.8 and 6.1.1.4'

loop_
_geom_angle_atom_site_label_1
_geom_angle_atom_site_label_2
_geom_angle_atom_site_label_3
_geom_angle
_geom_angle_site_symmetry_1
_geom_angle_site_symmetry_3
_geom_angle_publ_flag
N1 Ag1 O6 102.72(12) . . ?
N1 Ag1 S4 134.57(9) . . ?
O6 Ag1 S4 101.19(8) . . ?
N1 Ag1 S1 82.53(9) . . ?
O6 Ag1 S1 128.08(8) . . ?
S4 Ag1 S1 111.14(4) . . ?
N2 Ag2 O7 95.53(12) . 2_676 ?
N2 Ag2 S2 137.06(9) . . ?
O7 Ag2 S2 102.47(9) 2_676 . ?
N2 Ag2 S3 82.32(9) . . ?
O7 Ag2 S3 121.61(8) 2_676 . ?
S2 Ag2 S3 118.25(4) . . ?
O12 Cl2 O11 120.00(19) . . ?
O12 Cl2 O10 111.15(18) . . ?
O11 Cl2 O10 111.29(19) . . ?
O12 Cl2 O9 106.03(17) . . ?
O11 Cl2 O9 104.81(18) . . ?
O10 Cl2 O9 101.50(17) . . ?
O7 Cl1 O6 117.64(19) . . ?
O7 Cl1 O5 114.15(19) . . ?
O6 Cl1 O5 111.94(19) . . ?
O7 Cl1 O8 106.89(18) . . ?
O6 Cl1 O8 104.80(18) . . ?
O5 Cl1 O8 99.01(18) . . ?
C9 S1 C8 103.0(2) . . ?
C9 S1 Ag1 94.17(15) . . ?
C8 S1 Ag1 101.34(14) . . ?
C12 S2 C13 99.3(2) . . ?
C12 S2 Ag2 102.57(15) . . ?
C13 S2 Ag2 106.85(15) . . ?
C29 S3 C28 100.9(2) . . ?
C29 S3 Ag2 95.17(15) . . ?
C28 S3 Ag2 104.64(14) . . ?
C32 S4 C33 99.0(2) . . ?
C32 S4 Ag1 102.70(14) . . ?
C33 S4 Ag1 103.48(15) . . ?
C2 O1 C1 116.7(3) . . ?
C19 O2 C20 117.5(3) . . ?
C22 O3 C21 118.4(3) . . ?
C39 O4 C40 119.8(4) . . ?
Cl1 O7 Ag2 114.91(17) . 2_676 ?
Cl1 O6 Ag1 124.36(17) . . ?
C10 N1 C11 113.3(4) . . ?
C10 N1 Ag1 108.2(3) . . ?
C11 N1 Ag1 117.9(3) . . ?
C31 N2 C30 113.1(3) . . ?
C31 N2 Ag2 118.3(2) . . ?
C30 N2 Ag2 106.1(3) . . ?
O1 C1 C20 111.8(3) . . ?
O1 C2 C3 122.1(4) . . ?
O1 C2 C7 116.9(4) . . ?
C3 C2 C7 120.9(4) . . ?
C4 C3 C2 119.8(4) . . ?
C5 C4 C3 120.6(4) . . ?
C4 C5 C6 119.6(4) . . ?
C7 C6 C5 121.2(4) . . ?
C6 C7 C2 118.0(4) . . ?
C6 C7 C8 120.8(4) . . ?
C2 C7 C8 121.2(4) . . ?
C7 C8 S1 112.6(3) . . ?
C10 C9 S1 115.7(3) . . ?
N1 C10 C9 112.6(4) . . ?
N1 C11 C12 112.8(4) . . ?
C11 C12 S2 114.7(3) . . ?
C14 C13 S2 112.0(3) . . ?
C15 C14 C19 118.6(4) . . ?
C15 C14 C13 120.8(4) . . ?
C19 C14 C13 120.6(4) . . ?
C16 C15 C14 121.3(4) . . ?
C17 C16 C15 119.2(4) . . ?
C16 C17 C18 120.9(4) . . ?
C17 C18 C19 119.7(4) . . ?
O2 C19 C18 124.5(4) . . ?
O2 C19 C14 115.3(4) . . ?
C18 C19 C14 120.2(4) . . ?
O2 C20 C1 106.7(4) . . ?
O3 C21 C40 108.5(4) . . ?
O3 C22 C23 123.7(4) . . ?
O3 C22 C27 115.4(4) . . ?
C23 C22 C27 120.8(4) . . ?
C24 C23 C22 119.6(4) . . ?
C23 C24 C25 120.6(4) . . ?
C24 C25 C26 119.4(5) . . ?
C25 C26 C27 121.6(4) . . ?
C26 C27 C22 117.9(4) . . ?
C26 C27 C28 120.2(4) . . ?
C22 C27 C28 121.8(4) . . ?
C27 C28 S3 111.1(3) . . ?
C30 C29 S3 115.7(3) . . ?
N2 C30 C29 111.1(4) . . ?
N2 C31 C32 113.4(4) . . ?
C31 C32 S4 113.9(3) . . ?
C34 C33 S4 112.1(3) . . ?
C39 C34 C35 118.7(4) . . ?
C39 C34 C33 120.2(4) . . ?
C35 C34 C33 121.1(4) . . ?
C36 C35 C34 120.6(4) . . ?
C37 C36 C35 119.6(4) . . ?
C36 C37 C38 121.2(5) . . ?
C37 C38 C39 118.9(4) . . ?
O4 C39 C34 114.7(4) . . ?
O4 C39 C38 124.3(4) . . ?
C34 C39 C38 121.0(4) . . ?
O4 C40 C21 114.5(4) . . ?
N3' C43 N3 28(2) . . ?
N3' C43 C44 159(2) . . ?
N3 C43 C44 171.5(19) . . ?
N3' C43 C44' 172(3) . . ?
N3 C43 C44' 152.8(19) . . ?
C44 C43 C44' 22.1(17) . . ?

loop_
_geom_bond_atom_site_label_1
_geom_bond_atom_site_label_2
_geom_bond_distance
_geom_bond_site_symmetry_2
_geom_bond_publ_flag
Ag1 N1 2.379(4) . ?
Ag1 O6 2.415(3) . ?
Ag1 S4 2.5300(11) . ?
Ag1 S1 2.5778(11) . ?
Ag2 N2 2.369(4) . ?
Ag2 O7 2.421(3) 2_676 ?
Ag2 S2 2.4993(11) . ?
Ag2 S3 2.5745(11) . ?
Cl2 O12 1.476(3) . ?
Cl2 O11 1.494(3) . ?
Cl2 O10 1.569(3) . ?
Cl2 O9 1.582(3) . ?
Cl1 O7 1.483(3) . ?
Cl1 O6 1.497(3) . ?
Cl1 O5 1.549(3) . ?
Cl1 O8 1.582(3) . ?
S1 C9 1.804(5) . ?
S1 C8 1.827(4) . ?
S2 C12 1.820(4) . ?
S2 C13 1.826(4) . ?
S3 C29 1.807(5) . ?
S3 C28 1.825(4) . ?
S4 C32 1.814(4) . ?
S4 C33 1.826(4) . ?
O1 C2 1.382(5) . ?
O1 C1 1.435(5) . ?
O2 C19 1.370(5) . ?
O2 C20 1.430(5) . ?
O3 C22 1.370(5) . ?
O3 C21 1.434(5) . ?
O4 C39 1.370(5) . ?
O4 C40 1.427(5) . ?
O7 Ag2 2.421(3) 2_676 ?
N1 C10 1.460(6) . ?
N1 C11 1.481(6) . ?
N2 C31 1.474(6) . ?
N2 C30 1.477(5) . ?
C1 C20 1.511(6) . ?
C2 C3 1.384(6) . ?
C2 C7 1.403(6) . ?
C3 C4 1.379(6) . ?
C4 C5 1.375(7) . ?
C5 C6 1.395(7) . ?
C6 C7 1.384(6) . ?
C7 C8 1.514(6) . ?
C9 C10 1.528(6) . ?
C11 C12 1.517(6) . ?
C13 C14 1.509(6) . ?
C14 C15 1.390(6) . ?
C14 C19 1.403(6) . ?
C15 C16 1.388(6) . ?
C16 C17 1.379(7) . ?
C17 C18 1.387(6) . ?
C18 C19 1.392(6) . ?
C21 C40 1.478(7) . ?
C22 C23 1.394(6) . ?
C22 C27 1.401(6) . ?
C23 C24 1.379(7) . ?
C24 C25 1.384(7) . ?
C25 C26 1.384(7) . ?
C26 C27 1.391(6) . ?
C27 C28 1.506(6) . ?
C29 C30 1.533(6) . ?
C31 C32 1.507(6) . ?
C33 C34 1.512(6) . ?
C34 C39 1.389(6) . ?
C34 C35 1.401(6) . ?
C35 C36 1.387(7) . ?
C36 C37 1.377(7) . ?
C37 C38 1.384(7) . ?
C38 C39 1.394(6) . ?
N3 C43 1.114(7) . ?
C44 C43 1.528(6) . ?
N3' C43 1.111(7) . ?
C44' C43 1.530(6) . ?
